data_7718054
loop_
_publ_author_name
'Teixeira, Micha&#xeb;l'
'Louis, Beno&#xee;t'
'Baudron, St&#xe9;phane A'

_publ_section_title
;
 A blessing and a curse: impact of urea derivatives on the secondary
 building unit of Ca-MOFs prepared in deep eutectic solvents.
;
_journal_issue 12
_journal_name_full 'Dalton transactions (Cambridge, England : 2003)'
_journal_page_first 5006
_journal_page_last 5016
_journal_paper_doi 10.1039/d4dt03254c
_journal_volume 54
_journal_year 2025
_chemical_formula_sum 'C17 H14 Ca N4 O5'
_chemical_formula_weight 394.40
_space_group_crystal_system monoclinic
_space_group_IT_number 14
_space_group_name_Hall '-P 2ybc'
_space_group_name_H-M_alt 'P 1 21/c 1'
_atom_sites_solution_hydrogens geom
_audit_creation_method SHELXL-2016/6
_audit_update_record
;
2024-11-19 deposited with the CCDC.	2025-02-12 downloaded from the CCDC.
;
_cell_angle_alpha 90
_cell_angle_beta 96.901(2)
_cell_angle_gamma 90
_cell_formula_units_Z 4
_cell_length_a 10.2770(5)
_cell_length_b 6.8600(3)
_cell_length_c 25.2747(11)
_cell_measurement_reflns_used 9951
_cell_measurement_temperature 173(2)
_cell_measurement_theta_max 26.74
_cell_measurement_theta_min 2.72
_cell_volume 1768.96(14)
_computing_cell_refinement 'Bruker SAINT'
_computing_data_collection 'Bruker APEX2'
_computing_data_reduction 'Bruker SAINT'
_computing_molecular_graphics 'Bruker SHELXTL'
_computing_publication_material 'Bruker SHELXTL'
_computing_structure_refinement 'SHELXL-2016/6 (Sheldrick, 2016)'
_computing_structure_solution 'SHELXS-97 (Sheldrick 2008)'
_diffrn_ambient_temperature 173(2)
_diffrn_measured_fraction_theta_full 1.000
_diffrn_measured_fraction_theta_max 0.996
_diffrn_measurement_device_type 'Bruker APEX-II CCD'
_diffrn_measurement_method '\f and \w scans'
_diffrn_radiation_type MoK\a
_diffrn_radiation_wavelength 0.71073
_diffrn_reflns_av_R_equivalents 0.0702
_diffrn_reflns_av_unetI/netI 0.0554
_diffrn_reflns_Laue_measured_fraction_full 1.000
_diffrn_reflns_Laue_measured_fraction_max 0.996
_diffrn_reflns_limit_h_max 14
_diffrn_reflns_limit_h_min -14
_diffrn_reflns_limit_k_max 9
_diffrn_reflns_limit_k_min -9
_diffrn_reflns_limit_l_max 35
_diffrn_reflns_limit_l_min -30
_diffrn_reflns_number 50732
_diffrn_reflns_point_group_measured_fraction_full 1.000
_diffrn_reflns_point_group_measured_fraction_max 0.996
_diffrn_reflns_theta_full 25.242
_diffrn_reflns_theta_max 30.099
_diffrn_reflns_theta_min 1.996
_exptl_absorpt_coefficient_mu 0.392
_exptl_absorpt_correction_T_max 0.995
_exptl_absorpt_correction_T_min 0.987
_exptl_absorpt_correction_type multi-scan
_exptl_absorpt_process_details sadabs
_exptl_crystal_colour orange
_exptl_crystal_density_diffrn 1.481
_exptl_crystal_density_meas ?
_exptl_crystal_description rod
_exptl_crystal_F_000 816
_exptl_crystal_size_max 0.030
_exptl_crystal_size_mid 0.020
_exptl_crystal_size_min 0.010
_refine_diff_density_max 0.443
_refine_diff_density_min -0.308
_refine_diff_density_rms 0.068
_refine_ls_extinction_method none
_refine_ls_goodness_of_fit_ref 1.036
_refine_ls_hydrogen_treatment constr
_refine_ls_matrix_type full
_refine_ls_number_parameters 244
_refine_ls_number_reflns 5198
_refine_ls_number_restraints 0
_refine_ls_restrained_S_all 1.036
_refine_ls_R_factor_all 0.0765
_refine_ls_R_factor_gt 0.0438
_refine_ls_shift/su_max 0.001
_refine_ls_shift/su_mean 0.000
_refine_ls_structure_factor_coef Fsqd
_refine_ls_weighting_details 'w=1/[\s^2^(Fo^2^)+(0.0329P)^2^+1.1063P] where P=(Fo^2^+2Fc^2^)/3'
_refine_ls_weighting_scheme calc
_refine_ls_wR_factor_gt 0.0871
_refine_ls_wR_factor_ref 0.0976
_reflns_Friedel_coverage 0.000
_reflns_number_gt 3693
_reflns_number_total 5198
_reflns_threshold_expression 'I > 2\s(I)'
_cod_data_source_file d4dt03254c2.cif
_cod_data_source_block CaMOF2
_cod_depositor_comments
;
The following automatic conversions were performed:

data item '_exptl_crystal_density_meas' value 'not measured' was
changed to '?' -- the value is perceived as not measured.

Automatic conversion script
Id: cif_fix_values 8170 2020-07-09 18:12:32Z antanas 

 Adding full bibliography for 7718045--7718055.cif.
;
_cod_original_sg_symbol_H-M 'P 21/c'
_cod_database_code 7718054
_shelx_shelxl_version_number 2016/6
_shelx_space_group_comment
;
The symmetry employed for this shelxl refinement is uniquely defined
by the following loop, which should always be used as a source of
symmetry information in preference to the above space-group names.
They are only intended as comments.
;
_shelx_estimated_absorpt_t_min 0.988
_shelx_estimated_absorpt_t_max 0.996

loop_
_space_group_symop_operation_xyz
'x, y, z'
'-x, y+1/2, -z+1/2'
'-x, -y, -z'
'x, -y-1/2, z-1/2'

loop_
_atom_site_label
_atom_site_type_symbol
_atom_site_fract_x
_atom_site_fract_y
_atom_site_fract_z
_atom_site_U_iso_or_equiv
_atom_site_adp_type
_atom_site_occupancy
_atom_site_site_symmetry_order
_atom_site_calc_flag
_atom_site_refinement_flags_posn
_atom_site_refinement_flags_adp
_atom_site_refinement_flags_occupancy
_atom_site_disorder_assembly
_atom_site_disorder_group
C1 C 0.70206(15) 0.9841(2) 0.32832(6) 0.0164(3) Uani 1 1 d . . . . .
C2 C 0.77711(15) 1.1137(2) 0.36888(6) 0.0168(3) Uani 1 1 d . . . . .
C3 C 0.84972(15) 1.0333(2) 0.41334(6) 0.0179(3) Uani 1 1 d . . . . .
H3A H 0.844720 0.897697 0.420418 0.022 Uiso 1 1 calc R U . . .
C4 C 0.92984(16) 1.1535(3) 0.44740(6) 0.0202(4) Uani 1 1 d . . . . .
C5 C 0.93994(17) 1.3504(3) 0.43653(7) 0.0237(4) Uani 1 1 d . . . . .
H5 H 0.999261 1.429881 0.458759 0.028 Uiso 1 1 calc R U . . .
C6 C 0.86340(17) 1.4312(3) 0.39319(7) 0.0234(4) Uani 1 1 d . . . . .
H6 H 0.867663 1.567116 0.386401 0.028 Uiso 1 1 calc R U . . .
C7 C 0.78086(16) 1.3135(3) 0.35988(7) 0.0206(4) Uani 1 1 d . . . . .
H7 H 0.726483 1.369265 0.330724 0.025 Uiso 1 1 calc R U . . .
C8 C 0.56189(18) 1.2902(3) 0.03594(7) 0.0274(4) Uani 1 1 d . . . . .
C9 C 0.63389(19) 1.1879(3) 0.00182(7) 0.0320(4) Uani 1 1 d . . . . .
H9 H 0.642440 1.237159 -0.032723 0.038 Uiso 1 1 calc R U . . .
C10 C 0.69260(19) 1.0147(3) 0.01865(8) 0.0338(5) Uani 1 1 d . . . . .
H10 H 0.741349 0.943987 -0.004599 0.041 Uiso 1 1 calc R U . . .
C11 C 0.68140(18) 0.9422(3) 0.06919(7) 0.0286(4) Uani 1 1 d . . . . .
H11 H 0.723184 0.823242 0.080487 0.034 Uiso 1 1 calc R U . . .
C12 C 0.60921(17) 1.0434(3) 0.10320(7) 0.0217(4) Uani 1 1 d . . . . .
C13 C 0.54882(18) 1.2172(3) 0.08634(7) 0.0251(4) Uani 1 1 d . . . . .
H13 H 0.498442 1.286517 0.109287 0.030 Uiso 1 1 calc R U . . .
C14 C 0.59523(16) 0.9650(2) 0.15758(6) 0.0190(3) Uani 1 1 d . . . . .
C15 C 0.24923(16) 0.8821(3) 0.28516(7) 0.0213(4) Uani 1 1 d . . . . .
C16 C 0.0802(2) 0.6894(4) 0.30790(11) 0.0466(6) Uani 1 1 d . . . . .
H16A H 0.096561 0.581681 0.333928 0.056 Uiso 1 1 calc R U . . .
H16B H -0.003039 0.664628 0.284858 0.056 Uiso 1 1 calc R U . . .
C17 C 0.0778(3) 0.8845(4) 0.33564(12) 0.0646(8) Uani 1 1 d . . . . .
H17A H -0.006168 0.953054 0.325272 0.077 Uiso 1 1 calc R U . . .
H17B H 0.090941 0.868803 0.374858 0.077 Uiso 1 1 calc R U . . .
N1 N 1.00873(15) 1.0871(2) 0.49451(6) 0.0249(3) Uani 1 1 d . . . . .
N2 N 0.49502(16) 1.4700(2) 0.02292(6) 0.0328(4) Uani 1 1 d . . . . .
N3 N 0.18775(15) 0.7121(2) 0.27681(7) 0.0320(4) Uani 1 1 d . . . . .
H3 H 0.210468 0.622937 0.254615 0.038 Uiso 1 1 calc R U . . .
N4 N 0.18558(18) 0.9881(3) 0.31722(9) 0.0551(6) Uani 1 1 d . . . . .
H4 H 0.206676 1.108883 0.326333 0.066 Uiso 1 1 calc R U . . .
O1 O 0.73599(12) 0.81239(19) 0.32338(5) 0.0308(3) Uani 1 1 d . . . . .
O2 O 0.60914(12) 1.05844(18) 0.29741(5) 0.0264(3) Uani 1 1 d . . . . .
O3 O 0.48772(11) 0.53969(17) 0.31597(4) 0.0205(3) Uani 1 1 d . . . . .
O4 O 0.66713(13) 0.82570(19) 0.17564(5) 0.0289(3) Uani 1 1 d . . . . .
O5 O 0.35031(11) 0.93293(17) 0.26578(5) 0.0206(3) Uani 1 1 d . . . . .
Ca1 Ca 0.55028(3) 0.74748(5) 0.25106(2) 0.01417(9) Uani 1 1 d . . . . .

loop_
_atom_site_aniso_label
_atom_site_aniso_U_11
_atom_site_aniso_U_22
_atom_site_aniso_U_33
_atom_site_aniso_U_23
_atom_site_aniso_U_13
_atom_site_aniso_U_12
C1 0.0174(7) 0.0178(8) 0.0128(8) 0.0029(6) -0.0023(6) -0.0028(6)
C2 0.0158(7) 0.0192(8) 0.0146(8) -0.0022(7) -0.0013(6) 0.0012(6)
C3 0.0195(8) 0.0177(8) 0.0153(8) -0.0008(7) -0.0033(6) 0.0021(6)
C4 0.0204(8) 0.0245(9) 0.0137(8) -0.0027(7) -0.0057(6) 0.0029(7)
C5 0.0262(9) 0.0250(10) 0.0178(9) -0.0056(7) -0.0054(7) -0.0038(7)
C6 0.0305(9) 0.0181(9) 0.0202(9) -0.0006(7) -0.0027(7) -0.0012(7)
C7 0.0226(8) 0.0204(9) 0.0170(8) 0.0021(7) -0.0049(6) 0.0010(7)
C8 0.0316(10) 0.0278(10) 0.0228(9) 0.0105(8) 0.0032(7) 0.0042(8)
C9 0.0379(11) 0.0408(12) 0.0185(9) 0.0110(9) 0.0085(8) 0.0046(9)
C10 0.0387(11) 0.0407(12) 0.0247(10) 0.0045(9) 0.0149(8) 0.0108(9)
C11 0.0358(10) 0.0281(10) 0.0231(9) 0.0066(8) 0.0082(8) 0.0086(8)
C12 0.0267(9) 0.0232(9) 0.0156(8) 0.0042(7) 0.0042(7) 0.0012(7)
C13 0.0312(9) 0.0268(10) 0.0183(9) 0.0056(7) 0.0067(7) 0.0060(7)
C14 0.0244(8) 0.0162(8) 0.0163(8) 0.0010(7) 0.0015(6) -0.0017(7)
C15 0.0184(8) 0.0202(9) 0.0254(9) 0.0006(7) 0.0030(7) 0.0002(7)
C16 0.0344(11) 0.0426(13) 0.0673(16) -0.0094(12) 0.0245(11) -0.0145(10)
C17 0.0518(15) 0.0571(17) 0.095(2) -0.0282(16) 0.0518(15) -0.0223(13)
N1 0.0276(7) 0.0265(8) 0.0175(7) -0.0008(6) -0.0102(6) 0.0022(7)
N2 0.0430(9) 0.0325(9) 0.0233(8) 0.0145(7) 0.0059(7) 0.0077(8)
N3 0.0303(8) 0.0255(9) 0.0433(10) -0.0079(7) 0.0177(7) -0.0090(7)
N4 0.0505(11) 0.0360(11) 0.0888(16) -0.0305(11) 0.0489(11) -0.0187(9)
O1 0.0322(7) 0.0201(7) 0.0348(7) -0.0063(6) -0.0181(6) 0.0053(5)
O2 0.0286(6) 0.0187(6) 0.0270(7) 0.0020(5) -0.0171(5) 0.0012(5)
O3 0.0264(6) 0.0218(6) 0.0135(6) -0.0002(5) 0.0035(5) -0.0019(5)
O4 0.0397(7) 0.0243(7) 0.0239(7) 0.0107(6) 0.0092(6) 0.0120(6)
O5 0.0194(6) 0.0177(6) 0.0255(6) 0.0001(5) 0.0061(5) -0.0013(5)
Ca1 0.01590(15) 0.01309(16) 0.01261(16) 0.00016(13) -0.00204(11) -0.00089(12)

loop_
_atom_type_symbol
_atom_type_description
_atom_type_scat_dispersion_real
_atom_type_scat_dispersion_imag
_atom_type_scat_source
C C 0.0033 0.0016 'International Tables Vol C Tables 4.2.6.8 and 6.1.1.4'
H H 0.0000 0.0000 'International Tables Vol C Tables 4.2.6.8 and 6.1.1.4'
N N 0.0061 0.0033 'International Tables Vol C Tables 4.2.6.8 and 6.1.1.4'
O O 0.0106 0.0060 'International Tables Vol C Tables 4.2.6.8 and 6.1.1.4'
Ca Ca 0.2262 0.3064 'International Tables Vol C Tables 4.2.6.8 and 6.1.1.4'

loop_
_geom_angle_atom_site_label_1
_geom_angle_atom_site_label_2
_geom_angle_atom_site_label_3
_geom_angle
_geom_angle_site_symmetry_1
_geom_angle_site_symmetry_3
_geom_angle_publ_flag
O1 C1 O2 121.43(15) . . ?
O1 C1 C2 120.34(14) . . ?
O2 C1 C2 118.08(15) . . ?
O1 C1 Ca1 61.82(8) . . ?
O2 C1 Ca1 59.83(8) . . ?
C2 C1 Ca1 177.68(11) . . ?
C3 C2 C7 120.13(15) . . ?
C3 C2 C1 120.05(15) . . ?
C7 C2 C1 119.68(14) . . ?
C2 C3 C4 119.17(16) . . ?
C2 C3 H3A 120.4 . . ?
C4 C3 H3A 120.4 . . ?
C5 C4 C3 120.61(15) . . ?
C5 C4 N1 115.26(15) . . ?
C3 C4 N1 124.12(16) . . ?
C4 C5 C6 119.89(16) . . ?
C4 C5 H5 120.1 . . ?
C6 C5 H5 120.1 . . ?
C7 C6 C5 119.78(17) . . ?
C7 C6 H6 120.1 . . ?
C5 C6 H6 120.1 . . ?
C6 C7 C2 120.22(15) . . ?
C6 C7 H7 119.9 . . ?
C2 C7 H7 119.9 . . ?
C13 C8 C9 120.23(17) . . ?
C13 C8 N2 115.12(17) . . ?
C9 C8 N2 124.64(17) . . ?
C10 C9 C8 119.32(17) . . ?
C10 C9 H9 120.3 . . ?
C8 C9 H9 120.3 . . ?
C9 C10 C11 120.78(18) . . ?
C9 C10 H10 119.6 . . ?
C11 C10 H10 119.6 . . ?
C12 C11 C10 120.02(17) . . ?
C12 C11 H11 120.0 . . ?
C10 C11 H11 120.0 . . ?
C11 C12 C13 119.52(16) . . ?
C11 C12 C14 120.38(16) . . ?
C13 C12 C14 120.10(16) . . ?
C12 C13 C8 120.13(17) . . ?
C12 C13 H13 119.9 . . ?
C8 C13 H13 119.9 . . ?
O3 C14 O4 121.57(15) 2_655 . ?
O3 C14 C12 119.22(15) 2_655 . ?
O4 C14 C12 119.21(15) . . ?
O3 C14 Ca1 65.67(9) 2_655 . ?
O4 C14 Ca1 56.92(9) . . ?
C12 C14 Ca1 168.91(12) . . ?
O5 C15 N4 125.72(17) . . ?
O5 C15 N3 125.65(16) . . ?
N4 C15 N3 108.63(15) . . ?
N3 C16 C17 102.34(17) . . ?
N3 C16 H16A 111.3 . . ?
C17 C16 H16A 111.3 . . ?
N3 C16 H16B 111.3 . . ?
C17 C16 H16B 111.3 . . ?
H16A C16 H16B 109.2 . . ?
N4 C17 C16 103.35(17) . . ?
N4 C17 H17A 111.1 . . ?
C16 C17 H17A 111.1 . . ?
N4 C17 H17B 111.1 . . ?
C16 C17 H17B 111.1 . . ?
H17A C17 H17B 109.1 . . ?
N1 N1 C4 114.09(18) 3_776 . ?
N2 N2 C8 114.1(2) 3_685 . ?
C15 N3 C16 112.89(17) . . ?
C15 N3 H3 123.6 . . ?
C16 N3 H3 123.6 . . ?
C15 N4 C17 112.59(18) . . ?
C15 N4 H4 123.7 . . ?
C17 N4 H4 123.7 . . ?
C1 O1 Ca1 92.48(9) . . ?
C1 O2 Ca1 169.50(11) . 2_655 ?
C1 O2 Ca1 93.90(10) . . ?
Ca1 O2 Ca1 96.60(4) 2_655 . ?
C14 O3 Ca1 153.01(11) 2_645 . ?
C14 O3 Ca1 88.51(10) 2_645 2_645 ?
Ca1 O3 Ca1 92.59(4) . 2_645 ?
C14 O4 Ca1 97.35(10) . . ?
C15 O5 Ca1 134.27(11) . 2_655 ?
C15 O5 Ca1 131.12(11) . . ?
Ca1 O5 Ca1 93.18(4) 2_655 . ?
O2 Ca1 O3 78.00(4) 2_645 . ?
O2 Ca1 O4 95.35(5) 2_645 . ?
O3 Ca1 O4 153.40(4) . . ?
O2 Ca1 O5 72.44(4) 2_645 2_645 ?
O3 Ca1 O5 74.83(4) . 2_645 ?
O4 Ca1 O5 78.60(4) . 2_645 ?
O2 Ca1 O2 148.10(4) 2_645 . ?
O3 Ca1 O2 105.52(4) . . ?
O4 Ca1 O2 93.74(5) . . ?
O5 Ca1 O2 139.42(4) 2_645 . ?
O2 Ca1 O5 79.68(4) 2_645 . ?
O3 Ca1 O5 84.51(4) . . ?
O4 Ca1 O5 120.00(4) . . ?
O5 Ca1 O5 148.05(4) 2_645 . ?
O2 Ca1 O5 69.32(4) . . ?
O2 Ca1 O1 155.14(5) 2_645 . ?
O3 Ca1 O1 81.13(4) . . ?
O4 Ca1 O1 97.31(5) . . ?
O5 Ca1 O1 89.22(4) 2_645 . ?
O2 Ca1 O1 51.90(4) . . ?
O5 Ca1 O1 111.68(4) . . ?
O2 Ca1 O3 92.59(4) 2_645 2_655 ?
O3 Ca1 O3 153.27(2) . 2_655 ?
O4 Ca1 O3 51.27(4) . 2_655 ?
O5 Ca1 O3 126.47(4) 2_645 2_655 ?
O2 Ca1 O3 69.87(4) . 2_655 ?
O5 Ca1 O3 69.12(4) . 2_655 ?
O1 Ca1 O3 112.00(4) . 2_655 ?
O2 Ca1 C1 166.42(5) 2_645 . ?
O3 Ca1 C1 92.33(4) . . ?
O4 Ca1 C1 97.47(5) . . ?
O5 Ca1 C1 114.53(4) 2_645 . ?
O2 Ca1 C1 26.27(4) . . ?
O5 Ca1 C1 90.02(4) . . ?
O1 Ca1 C1 25.69(4) . . ?
O3 Ca1 C1 91.95(4) 2_655 . ?
O2 Ca1 C14 91.67(5) 2_645 . ?
O3 Ca1 C14 169.65(5) . . ?
O4 Ca1 C14 25.72(4) . . ?
O5 Ca1 C14 101.70(4) 2_645 . ?
O2 Ca1 C14 83.53(5) . . ?
O5 Ca1 C14 94.28(4) . . ?
O1 Ca1 C14 108.76(5) . . ?
O3 Ca1 C14 25.82(4) 2_655 . ?
C1 Ca1 C14 97.95(5) . . ?
O2 Ca1 Ca1 110.07(3) 2_645 2_655 ?
O3 Ca1 Ca1 119.66(3) . 2_655 ?
O4 Ca1 Ca1 86.88(3) . 2_655 ?
O5 Ca1 Ca1 165.47(3) 2_645 2_655 ?
O2 Ca1 Ca1 40.07(3) . 2_655 ?
O5 Ca1 Ca1 43.01(3) . 2_655 ?
O1 Ca1 Ca1 91.93(3) . 2_655 ?
O3 Ca1 Ca1 40.37(3) 2_655 2_655 ?
C1 Ca1 Ca1 66.34(3) . 2_655 ?
C14 Ca1 Ca1 64.25(3) . 2_655 ?
O2 Ca1 Ca1 43.33(3) 2_645 2_645 ?
O3 Ca1 Ca1 47.05(3) . 2_645 ?
O4 Ca1 Ca1 111.61(3) . 2_645 ?
O5 Ca1 Ca1 43.81(3) 2_645 2_645 ?
O2 Ca1 Ca1 152.49(3) . 2_645 ?
O5 Ca1 Ca1 104.51(3) . 2_645 ?
O1 Ca1 Ca1 111.87(3) . 2_645 ?
O3 Ca1 Ca1 134.58(3) 2_655 2_645 ?
C1 Ca1 Ca1 133.47(3) . 2_645 ?
C14 Ca1 Ca1 123.97(4) . 2_645 ?
Ca1 Ca1 Ca1 146.622(18) 2_655 2_645 ?

loop_
_geom_bond_atom_site_label_1
_geom_bond_atom_site_label_2
_geom_bond_distance
_geom_bond_site_symmetry_2
_geom_bond_publ_flag
C1 O1 1.239(2) . ?
C1 O2 1.2662(19) . ?
C1 C2 1.499(2) . ?
C1 Ca1 2.8544(16) . ?
C2 C3 1.387(2) . ?
C2 C7 1.390(2) . ?
C3 C4 1.389(2) . ?
C3 H3A 0.9500 . ?
C4 C5 1.384(3) . ?
C4 N1 1.432(2) . ?
C5 C6 1.385(2) . ?
C5 H5 0.9500 . ?
C6 C7 1.382(2) . ?
C6 H6 0.9500 . ?
C7 H7 0.9500 . ?
C8 C13 1.390(3) . ?
C8 C9 1.392(3) . ?
C8 N2 1.431(2) . ?
C9 C10 1.377(3) . ?
C9 H9 0.9500 . ?
C10 C11 1.389(3) . ?
C10 H10 0.9500 . ?
C11 C12 1.387(3) . ?
C11 H11 0.9500 . ?
C12 C13 1.387(2) . ?
C12 C14 1.499(2) . ?
C13 H13 0.9500 . ?
C14 O3 1.254(2) 2_655 ?
C14 O4 1.259(2) . ?
C14 Ca1 2.8783(17) . ?
C15 O5 1.250(2) . ?
C15 N4 1.319(2) . ?
C15 N3 1.332(2) . ?
C16 N3 1.440(3) . ?
C16 C17 1.513(3) . ?
C16 H16A 0.9900 . ?
C16 H16B 0.9900 . ?
C17 N4 1.440(3) . ?
C17 H17A 0.9900 . ?
C17 H17B 0.9900 . ?
N1 N1 1.245(3) 3_776 ?
N2 N2 1.245(3) 3_685 ?
N3 H3 0.8800 . ?
N4 H4 0.8800 . ?
O1 Ca1 2.5185(12) . ?
O2 Ca1 2.3205(11) 2_655 ?
O2 Ca1 2.4735(12) . ?
O3 Ca1 2.3216(12) . ?
O3 Ca1 2.6235(12) 2_645 ?
O4 Ca1 2.4319(13) . ?
O5 Ca1 2.4466(12) 2_655 ?
O5 Ca1 2.4826(11) . ?
Ca1 Ca1 3.5808(2) 2_655 ?
Ca1 Ca1 3.5808(2) 2_645 ?
